data_1540395
loop_
_publ_author_name
'Mlate\<cek, Martin'
'Dost\'al, Libor'
'R\%u\<zi\<ckov\'a, Zde\<nka'
'Honz\'i\<cek, Jan'
'Holubov\'a, Jana'
'Erben, Milan'

_publ_section_title
;
 The first scorpionate ligand based on diazaphosphole.
;
_journal_issue 46
_journal_name_full 'Dalton transactions (Cambridge, England : 2003)'
_journal_page_first 20242
_journal_page_last 20253
_journal_paper_doi 10.1039/c5dt03589a
_journal_volume 44
_journal_year 2015
_chemical_formula_moiety 'C24 H22 B2 Fe N12 P6, 2(C7 H8)'
_chemical_formula_sum 'C38 H38 B2 Fe N12 P6'
_chemical_formula_weight 926.09
_chemical_name_systematic
; 
 ? 
;
_space_group_IT_number 2
_symmetry_cell_setting triclinic
_symmetry_space_group_name_Hall '-P 1'
_symmetry_space_group_name_H-M 'P -1'
_atom_sites_solution_hydrogens geom
_atom_sites_solution_primary direct
_atom_sites_solution_secondary difmap
_audit_creation_method SHELXL-97
_audit_update_record
;
2015-06-15 deposited with the CCDC.
2015-10-20 downloaded from the CCDC.
;
_cell_angle_alpha 91.940(5)
_cell_angle_beta 99.962(4)
_cell_angle_gamma 111.752(5)
_cell_formula_units_Z 2
_cell_length_a 10.9810(6)
_cell_length_b 13.5289(12)
_cell_length_c 15.9001(10)
_cell_measurement_reflns_used 36636
_cell_measurement_temperature 150(1)
_cell_measurement_theta_max 27.5
_cell_measurement_theta_min 1
_cell_volume 2148.4(3)
_computing_cell_refinement 'COLLECT and DENZO'
_computing_data_collection 'COLLECT (Hooft, 1998) and DENZO (Otwinowski & Minor, 1997)'
_computing_data_reduction 'COLLECT and DENZO'
_computing_molecular_graphics 'PLATON (Spek, 2003)'
_computing_publication_material 'SHELXL-97 (Sheldrick, 2008)'
_computing_structure_refinement 'SHELXL-97 (Sheldrick, 2008)'
_computing_structure_solution 'SIR92 (Altomare et al., 1994)'
_diffrn_ambient_temperature 150(1)
_diffrn_detector_area_resol_mean 9.091
_diffrn_measured_fraction_theta_full 0.981
_diffrn_measured_fraction_theta_max 0.981
_diffrn_measurement_device_type 'Bruker Nonius KappaCCD area detector'
_diffrn_measurement_method '\f and \w scans to fill the Ewald sphere'
_diffrn_radiation_monochromator graphite
_diffrn_radiation_source 'fine-focus sealed tube'
_diffrn_radiation_type MoK\a
_diffrn_radiation_wavelength 0.71073
_diffrn_reflns_av_R_equivalents 0.0410
_diffrn_reflns_av_sigmaI/netI 0.0331
_diffrn_reflns_limit_h_max 14
_diffrn_reflns_limit_h_min -14
_diffrn_reflns_limit_k_max 17
_diffrn_reflns_limit_k_min -17
_diffrn_reflns_limit_l_max 20
_diffrn_reflns_limit_l_min -20
_diffrn_reflns_number 36582
_diffrn_reflns_theta_full 27.47
_diffrn_reflns_theta_max 27.47
_diffrn_reflns_theta_min 1.63
_diffrn_standards_number 0
_exptl_absorpt_coefficient_mu 0.620
_exptl_absorpt_correction_T_max 0.893
_exptl_absorpt_correction_T_min 0.748
_exptl_absorpt_correction_type integration
_exptl_absorpt_process_details
;
Gaussian integration (Coppens, 1970)
;
_exptl_crystal_colour red
_exptl_crystal_density_diffrn 1.432
_exptl_crystal_density_method 'not measured'
_exptl_crystal_description block
_exptl_crystal_F_000 952
_exptl_crystal_size_max 0.45
_exptl_crystal_size_mid 0.23
_exptl_crystal_size_min 0.20
_refine_diff_density_max 0.499
_refine_diff_density_min -0.525
_refine_diff_density_rms 0.071
_refine_ls_extinction_method none
_refine_ls_goodness_of_fit_ref 1.135
_refine_ls_hydrogen_treatment constr
_refine_ls_matrix_type full
_refine_ls_number_parameters 535
_refine_ls_number_reflns 9655
_refine_ls_number_restraints 0
_refine_ls_restrained_S_all 1.135
_refine_ls_R_factor_all 0.0579
_refine_ls_R_factor_gt 0.0398
_refine_ls_shift/su_max 0.000
_refine_ls_shift/su_mean 0.000
_refine_ls_structure_factor_coef Fsqd
_refine_ls_weighting_details 'calc w=1/[\s^2^(Fo^2^)+(0.0292P)^2^+2.4198P] where P=(Fo^2^+2Fc^2^)/3'
_refine_ls_weighting_scheme calc
_refine_ls_wR_factor_gt 0.0854
_refine_ls_wR_factor_ref 0.0970
_reflns_number_gt 7845
_reflns_number_total 9655
_reflns_threshold_expression >2sigma(I)
_cod_data_source_file c5dt03589a1.cif
_cod_data_source_block shelxl
_cod_depositor_comments 'Adding full bibliography for 1540394--1540403.cif.'
_cod_database_code 1540395

loop_
_symmetry_equiv_pos_as_xyz
'x, y, z'
'-x, -y, -z'

loop_
_atom_site_label
_atom_site_type_symbol
_atom_site_fract_x
_atom_site_fract_y
_atom_site_fract_z
_atom_site_U_iso_or_equiv
_atom_site_adp_type
_atom_site_occupancy
_atom_site_symmetry_multiplicity
_atom_site_calc_flag
_atom_site_refinement_flags
Fe1 Fe 0.0000 0.0000 0.0000 0.01633(10) Uani 1 2 d S
Fe2 Fe 0.0000 0.5000 0.5000 0.01397(10) Uani 1 2 d S
P5 P 0.03403(7) 0.38016(5) 0.23831(4) 0.02541(14) Uani 1 1 d .
P6 P 0.40450(6) 0.56444(5) 0.66876(4) 0.02600(14) Uani 1 1 d .
P4 P -0.24858(6) 0.16586(5) 0.55398(4) 0.02281(13) Uani 1 1 d .
P1 P -0.04023(6) 0.00287(5) 0.27892(4) 0.02598(14) Uani 1 1 d .
P3 P 0.27651(7) -0.17569(6) -0.01483(5) 0.03448(17) Uani 1 1 d .
P2 P 0.26922(7) 0.35101(5) 0.04843(4) 0.03223(16) Uani 1 1 d .
C7 C 0.3998(2) 0.09436(18) 0.20533(14) 0.0210(5) Uani 1 1 d .
N7 N -0.07821(18) 0.35148(14) 0.52819(11) 0.0163(4) Uani 1 1 d .
N11 N 0.17254(18) 0.51024(14) 0.56518(11) 0.0165(4) Uani 1 1 d .
N1 N 0.01180(18) -0.00635(15) 0.12521(12) 0.0190(4) Uani 1 1 d .
N9 N 0.04344(18) 0.44548(14) 0.39716(11) 0.0161(4) Uani 1 1 d .
N8 N -0.01916(18) 0.27981(14) 0.51867(12) 0.0161(4) Uani 1 1 d .
N3 N 0.14557(18) 0.14293(15) 0.02433(12) 0.0196(4) Uani 1 1 d .
N10 N 0.08803(18) 0.36323(14) 0.40109(12) 0.0173(4) Uani 1 1 d .
N5 N 0.13378(19) -0.06275(15) 0.00609(12) 0.0209(4) Uani 1 1 d .
N6 N 0.24326(18) -0.02486(15) 0.07134(12) 0.0196(4) Uani 1 1 d .
N2 N 0.13262(18) 0.03114(14) 0.18114(11) 0.0180(4) Uani 1 1 d .
N12 N 0.21186(18) 0.42677(14) 0.55580(12) 0.0166(4) Uani 1 1 d .
N4 N 0.25053(19) 0.16413(15) 0.09198(12) 0.0199(4) Uani 1 1 d .
C1 C -0.0869(2) -0.02679(19) 0.16780(15) 0.0234(5) Uani 1 1 d .
H1 H -0.1762 -0.0552 0.1398 0.028 Uiso 1 1 d R
C13 C -0.1972(2) 0.30323(17) 0.54801(14) 0.0200(4) Uani 1 1 d .
H13 H -0.2501 0.3406 0.5581 0.024 Uiso 1 1 d R
C3 C 0.1456(2) 0.23291(18) -0.00630(15) 0.0240(5) Uani 1 1 d .
H3 H 0.0835 0.2330 -0.0542 0.029 Uiso 1 1 d R
C8 C 0.4123(2) 0.04095(18) 0.27811(14) 0.0222(5) Uani 1 1 d .
H8 H 0.3352 -0.0064 0.2933 0.027 Uiso 1 1 d R
C14 C -0.0978(2) 0.17903(17) 0.52767(14) 0.0199(4) Uani 1 1 d .
H14 H -0.0727 0.1212 0.5205 0.024 Uiso 1 1 d R
C18 C 0.3306(2) 0.44307(18) 0.60603(15) 0.0226(5) Uani 1 1 d .
H18 H 0.3700 0.3928 0.6068 0.027 Uiso 1 1 d R
C24 C 0.3027(2) 0.26946(18) 0.44382(15) 0.0215(5) Uani 1 1 d .
H24 H 0.3166 0.3250 0.4091 0.026 Uiso 1 1 d R
C5 C 0.1381(2) -0.1411(2) -0.04415(15) 0.0256(5) Uani 1 1 d .
H5 H 0.0717 -0.1754 -0.0923 0.031 Uiso 1 1 d R
C22 C 0.3651(2) 0.12823(19) 0.49877(16) 0.0253(5) Uani 1 1 d .
H22 H 0.4171 0.0873 0.4997 0.030 Uiso 1 1 d R
C17 C 0.2631(2) 0.58775(18) 0.62184(14) 0.0207(5) Uani 1 1 d .
H17 H 0.2519 0.6507 0.6359 0.025 Uiso 1 1 d R
C15 C 0.0143(2) 0.46413(17) 0.31606(14) 0.0200(4) Uani 1 1 d .
H15 H -0.0147 0.5189 0.3017 0.024 Uiso 1 1 d R
C20 C 0.1887(2) 0.16639(18) 0.54518(15) 0.0221(5) Uani 1 1 d .
H20 H 0.1255 0.1519 0.5799 0.026 Uiso 1 1 d R
C12 C 0.5200(2) 0.1607(2) 0.18333(15) 0.0261(5) Uani 1 1 d .
H12 H 0.5162 0.1958 0.1343 0.031 Uiso 1 1 d R
C11 C 0.6440(2) 0.1753(2) 0.23235(16) 0.0294(5) Uani 1 1 d .
H11 H 0.7216 0.2195 0.2157 0.035 Uiso 1 1 d R
C19 C 0.2002(2) 0.24709(17) 0.49090(14) 0.0184(4) Uani 1 1 d .
C16 C 0.0851(2) 0.31974(18) 0.32357(14) 0.0219(5) Uani 1 1 d .
H16 H 0.1086 0.2611 0.3162 0.026 Uiso 1 1 d R
C21 C 0.2686(2) 0.10670(19) 0.54846(16) 0.0259(5) Uani 1 1 d .
H21 H 0.2575 0.0525 0.5844 0.031 Uiso 1 1 d R
C4 C 0.3218(2) 0.26945(18) 0.11367(15) 0.0263(5) Uani 1 1 d .
H4 H 0.3935 0.2960 0.1601 0.032 Uiso 1 1 d R
C2 C 0.1219(2) 0.04271(18) 0.26312(14) 0.0213(5) Uani 1 1 d .
H2 H 0.1959 0.0701 0.3080 0.026 Uiso 1 1 d R
C10 C 0.6527(3) 0.1241(2) 0.30569(16) 0.0281(5) Uani 1 1 d .
H10 H 0.7356 0.1351 0.3395 0.034 Uiso 1 1 d R
C23 C 0.3837(2) 0.21080(19) 0.44737(15) 0.0239(5) Uani 1 1 d .
H23 H 0.4504 0.2271 0.4152 0.029 Uiso 1 1 d R
C9 C 0.5360(3) 0.0565(2) 0.32830(15) 0.0268(5) Uani 1 1 d .
H9 H 0.5404 0.0211 0.3772 0.032 Uiso 1 1 d R
C6 C 0.3270(2) -0.0760(2) 0.06884(16) 0.0281(5) Uani 1 1 d .
H6 H 0.4059 -0.0591 0.1092 0.034 Uiso 1 1 d R
B1 B 0.2602(3) 0.0675(2) 0.14001(16) 0.0191(5) Uani 1 1 d .
B2 B 0.1205(2) 0.32564(19) 0.49111(16) 0.0166(5) Uani 1 1 d .
C32 C 0.8464(3) 0.5545(2) 0.14229(18) 0.0402(7) Uani 1 1 d .
C33 C 0.9560(4) 0.5586(3) 0.1121(2) 0.0488(8) Uani 1 1 d .
H33 H 0.9486 0.5041 0.0718 0.059 Uiso 1 1 d R
C30 C 0.5092(3) 0.7915(3) 0.2448(2) 0.0514(9) Uani 1 1 d .
H30 H 0.5083 0.8353 0.2908 0.062 Uiso 1 1 d R
C37 C 0.8578(3) 0.6372(3) 0.20159(19) 0.0447(7) Uani 1 1 d .
H37 H 0.7835 0.6366 0.2223 0.054 Uiso 1 1 d R
C26 C 0.4527(3) 0.6179(3) 0.1747(2) 0.0515(9) Uani 1 1 d .
H26 H 0.4147 0.5437 0.1729 0.062 Uiso 1 1 d R
C28 C 0.5670(3) 0.7740(3) 0.1086(2) 0.0572(9) Uani 1 1 d .
H28 H 0.6041 0.8040 0.0627 0.069 Uiso 1 1 d R
C36 C 0.9825(4) 0.7213(3) 0.2297(2) 0.0533(9) Uani 1 1 d .
H36 H 0.9918 0.7765 0.2699 0.064 Uiso 1 1 d R
C25 C 0.4511(3) 0.6810(3) 0.2445(2) 0.0487(8) Uani 1 1 d .
C31 C 0.3851(3) 0.6307(3) 0.3147(2) 0.0629(10) Uani 1 1 d .
H31A H 0.2955 0.6289 0.3048 0.075 Uiso 1 1 d R
H31B H 0.4341 0.6717 0.3687 0.075 Uiso 1 1 d R
H31C H 0.3825 0.5591 0.3159 0.075 Uiso 1 1 d R
C29 C 0.5673(3) 0.8377(3) 0.1787(3) 0.0627(10) Uani 1 1 d .
H29 H 0.6073 0.9118 0.1811 0.075 Uiso 1 1 d R
C38 C 0.7140(4) 0.4610(3) 0.1146(2) 0.0588(10) Uani 1 1 d .
H38A H 0.7128 0.4245 0.0614 0.071 Uiso 1 1 d R
H38B H 0.6426 0.4867 0.1069 0.071 Uiso 1 1 d R
H38C H 0.7025 0.4125 0.1579 0.071 Uiso 1 1 d R
C35 C 1.0913(4) 0.7209(3) 0.1971(2) 0.0573(10) Uani 1 1 d .
H35 H 1.1745 0.7761 0.2152 0.069 Uiso 1 1 d R
C34 C 1.0765(4) 0.6401(3) 0.1390(2) 0.0574(9) Uani 1 1 d .
H34 H 1.1499 0.6405 0.1171 0.069 Uiso 1 1 d R
C27 C 0.5092(4) 0.6619(3) 0.1091(2) 0.0620(10) Uani 1 1 d .
H27 H 0.5094 0.6176 0.0631 0.074 Uiso 1 1 d R

loop_
_atom_site_aniso_label
_atom_site_aniso_U_11
_atom_site_aniso_U_22
_atom_site_aniso_U_33
_atom_site_aniso_U_23
_atom_site_aniso_U_13
_atom_site_aniso_U_12
Fe1 0.0158(2) 0.0156(2) 0.0136(2) 0.00062(16) 0.00068(16) 0.00247(16)
Fe2 0.0168(2) 0.0103(2) 0.0159(2) 0.00153(15) 0.00355(16) 0.00634(16)
P5 0.0363(4) 0.0273(3) 0.0170(3) 0.0011(2) 0.0046(2) 0.0175(3)
P6 0.0218(3) 0.0224(3) 0.0289(3) -0.0020(2) -0.0033(2) 0.0070(2)
P4 0.0202(3) 0.0163(3) 0.0298(3) 0.0061(2) 0.0057(2) 0.0038(2)
P1 0.0266(3) 0.0312(3) 0.0193(3) 0.0041(2) 0.0082(2) 0.0085(3)
P3 0.0367(4) 0.0419(4) 0.0295(4) -0.0083(3) 0.0030(3) 0.0230(3)
P2 0.0375(4) 0.0167(3) 0.0297(3) 0.0031(3) -0.0051(3) 0.0010(3)
C7 0.0202(11) 0.0216(11) 0.0182(11) -0.0014(9) 0.0000(9) 0.0066(9)
N7 0.0188(9) 0.0140(9) 0.0187(9) 0.0026(7) 0.0054(7) 0.0083(7)
N11 0.0201(9) 0.0120(8) 0.0191(9) 0.0011(7) 0.0042(7) 0.0078(7)
N1 0.0164(9) 0.0183(9) 0.0172(9) 0.0008(7) 0.0000(7) 0.0023(7)
N9 0.0187(9) 0.0128(8) 0.0190(9) 0.0028(7) 0.0052(7) 0.0077(7)
N8 0.0174(9) 0.0128(8) 0.0201(9) 0.0029(7) 0.0034(7) 0.0080(7)
N3 0.0200(10) 0.0190(9) 0.0147(9) 0.0011(7) -0.0012(7) 0.0038(7)
N10 0.0214(10) 0.0124(8) 0.0200(9) 0.0020(7) 0.0044(7) 0.0086(7)
N5 0.0217(10) 0.0201(10) 0.0164(9) -0.0008(7) 0.0009(7) 0.0044(8)
N6 0.0179(9) 0.0226(10) 0.0162(9) 0.0002(7) 0.0012(7) 0.0065(7)
N2 0.0195(9) 0.0168(9) 0.0146(9) 0.0013(7) 0.0010(7) 0.0044(7)
N12 0.0179(9) 0.0126(8) 0.0202(9) 0.0029(7) 0.0037(7) 0.0068(7)
N4 0.0199(10) 0.0191(9) 0.0145(9) 0.0019(7) -0.0003(7) 0.0021(7)
C1 0.0188(11) 0.0252(12) 0.0218(12) 0.0033(9) 0.0044(9) 0.0033(9)
C13 0.0212(11) 0.0168(11) 0.0231(11) 0.0027(9) 0.0068(9) 0.0075(9)
C3 0.0240(12) 0.0185(11) 0.0216(11) 0.0039(9) -0.0008(9) 0.0016(9)
C8 0.0246(12) 0.0206(11) 0.0204(11) 0.0008(9) 0.0032(9) 0.0082(9)
C14 0.0224(11) 0.0111(10) 0.0240(11) 0.0016(8) 0.0015(9) 0.0052(8)
C18 0.0200(11) 0.0216(11) 0.0270(12) 0.0029(9) 0.0020(9) 0.0100(9)
C24 0.0258(12) 0.0177(11) 0.0233(11) 0.0040(9) 0.0049(9) 0.0105(9)
C5 0.0284(13) 0.0275(13) 0.0180(11) -0.0037(9) 0.0008(9) 0.0096(10)
C22 0.0249(12) 0.0206(12) 0.0342(13) 0.0005(10) 0.0025(10) 0.0146(10)
C17 0.0225(12) 0.0153(10) 0.0228(11) 0.0002(9) 0.0032(9) 0.0063(9)
C15 0.0257(12) 0.0168(11) 0.0209(11) 0.0039(8) 0.0059(9) 0.0112(9)
C20 0.0220(12) 0.0222(11) 0.0251(12) 0.0069(9) 0.0061(9) 0.0109(9)
C12 0.0247(12) 0.0293(13) 0.0211(12) 0.0046(10) 0.0022(9) 0.0074(10)
C11 0.0213(12) 0.0310(14) 0.0292(13) -0.0028(10) 0.0017(10) 0.0043(10)
C19 0.0205(11) 0.0146(10) 0.0213(11) 0.0007(8) 0.0021(8) 0.0091(8)
C16 0.0295(13) 0.0188(11) 0.0207(11) -0.0007(9) 0.0055(9) 0.0131(9)
C21 0.0272(13) 0.0182(11) 0.0343(13) 0.0087(10) 0.0031(10) 0.0116(9)
C4 0.0263(13) 0.0189(11) 0.0217(12) 0.0006(9) -0.0034(9) -0.0012(9)
C2 0.0261(12) 0.0194(11) 0.0161(11) 0.0009(8) 0.0016(9) 0.0075(9)
C10 0.0241(12) 0.0317(14) 0.0257(12) -0.0073(10) -0.0055(10) 0.0131(10)
C23 0.0234(12) 0.0243(12) 0.0262(12) 0.0002(9) 0.0053(9) 0.0117(9)
C9 0.0336(14) 0.0292(13) 0.0198(12) 0.0010(10) -0.0006(10) 0.0173(11)
C6 0.0234(13) 0.0360(14) 0.0250(12) -0.0008(10) 0.0019(10) 0.0133(10)
B1 0.0198(13) 0.0188(12) 0.0153(12) 0.0010(9) 0.0017(9) 0.0042(10)
B2 0.0179(12) 0.0133(11) 0.0193(12) 0.0039(9) 0.0038(9) 0.0066(9)
C32 0.0537(19) 0.0289(14) 0.0289(14) 0.0114(11) -0.0069(13) 0.0115(13)
C33 0.074(2) 0.0452(18) 0.0332(16) 0.0140(14) 0.0083(15) 0.0306(17)
C30 0.0306(16) 0.0490(19) 0.069(2) -0.0318(17) -0.0076(15) 0.0193(14)
C37 0.0543(19) 0.0506(19) 0.0375(16) 0.0197(14) 0.0074(14) 0.0291(16)
C26 0.0414(18) 0.0459(19) 0.058(2) -0.0240(16) 0.0045(15) 0.0110(14)
C28 0.0334(17) 0.071(3) 0.060(2) -0.0022(19) 0.0033(15) 0.0164(16)
C36 0.090(3) 0.0358(17) 0.0301(16) 0.0024(13) -0.0114(16) 0.0302(18)
C25 0.0254(15) 0.061(2) 0.057(2) -0.0219(16) -0.0047(13) 0.0213(14)
C31 0.0376(19) 0.091(3) 0.060(2) -0.009(2) 0.0042(16) 0.0295(19)
C29 0.0326(18) 0.057(2) 0.091(3) -0.007(2) -0.0024(18) 0.0162(16)
C38 0.069(2) 0.0430(19) 0.047(2) 0.0098(15) -0.0012(17) 0.0069(17)
C35 0.048(2) 0.047(2) 0.056(2) 0.0219(17) -0.0132(16) 0.0038(16)
C34 0.060(2) 0.072(3) 0.050(2) 0.0311(19) 0.0120(17) 0.032(2)
C27 0.054(2) 0.068(3) 0.053(2) -0.0211(18) 0.0039(17) 0.0165(19)

loop_
_atom_type_symbol
_atom_type_description
_atom_type_scat_dispersion_real
_atom_type_scat_dispersion_imag
_atom_type_scat_source
C C 0.0033 0.0016 'International Tables Vol C Tables 4.2.6.8 and 6.1.1.4'
H H 0.0000 0.0000 'International Tables Vol C Tables 4.2.6.8 and 6.1.1.4'
N N 0.0061 0.0033 'International Tables Vol C Tables 4.2.6.8 and 6.1.1.4'
B B 0.0013 0.0007 'International Tables Vol C Tables 4.2.6.8 and 6.1.1.4'
P P 0.1023 0.0942 'International Tables Vol C Tables 4.2.6.8 and 6.1.1.4'
Fe Fe 0.3463 0.8444 'International Tables Vol C Tables 4.2.6.8 and 6.1.1.4'

loop_
_exptl_crystal_face_index_h
_exptl_crystal_face_index_k
_exptl_crystal_face_index_l
_exptl_crystal_face_perp_dist
1 0 0 0.113
-1 0 0 0.097
0 -1 0 0.112
0 1 0 0.118
0 0 1 0.235
0 0 -1 0.215
1 1 0 0.103

loop_
_geom_angle_atom_site_label_1
_geom_angle_atom_site_label_2
_geom_angle_atom_site_label_3
_geom_angle
_geom_angle_site_symmetry_1
_geom_angle_site_symmetry_3
N5 Fe1 N5 180.0 . 2
N5 Fe1 N3 91.11(8) . 2
N5 Fe1 N3 88.89(8) 2 2
N5 Fe1 N3 88.89(8) . .
N5 Fe1 N3 91.11(8) 2 .
N3 Fe1 N3 180.0 2 .
N5 Fe1 N1 88.61(8) . .
N5 Fe1 N1 91.39(8) 2 .
N3 Fe1 N1 91.18(7) 2 .
N3 Fe1 N1 88.82(7) . .
N5 Fe1 N1 91.39(8) . 2
N5 Fe1 N1 88.61(8) 2 2
N3 Fe1 N1 88.82(7) 2 2
N3 Fe1 N1 91.18(7) . 2
N1 Fe1 N1 180.0 . 2
N11 Fe2 N11 179.997(1) . 2_566
N11 Fe2 N7 88.67(7) . .
N11 Fe2 N7 91.33(7) 2_566 .
N11 Fe2 N7 91.33(7) . 2_566
N11 Fe2 N7 88.67(7) 2_566 2_566
N7 Fe2 N7 180.0 . 2_566
N11 Fe2 N9 91.26(7) . 2_566
N11 Fe2 N9 88.75(7) 2_566 2_566
N7 Fe2 N9 91.18(7) . 2_566
N7 Fe2 N9 88.82(7) 2_566 2_566
N11 Fe2 N9 88.74(7) . .
N11 Fe2 N9 91.25(7) 2_566 .
N7 Fe2 N9 88.82(7) . .
N7 Fe2 N9 91.18(7) 2_566 .
N9 Fe2 N9 180.00(5) 2_566 .
C16 P5 C15 85.48(11) . .
C18 P6 C17 85.57(11) . .
C14 P4 C13 85.74(11) . .
C2 P1 C1 85.56(11) . .
C6 P3 C5 85.69(12) . .
C4 P2 C3 85.86(11) . .
C8 C7 C12 116.1(2) . .
C8 C7 B1 123.0(2) . .
C12 C7 B1 120.0(2) . .
C13 N7 N8 110.56(17) . .
C13 N7 Fe2 127.02(15) . .
N8 N7 Fe2 121.96(13) . .
C17 N11 N12 110.87(18) . .
C17 N11 Fe2 130.06(15) . .
N12 N11 Fe2 119.05(13) . .
C1 N1 N2 110.30(18) . .
C1 N1 Fe1 127.29(16) . .
N2 N1 Fe1 121.35(14) . .
C15 N9 N10 110.29(17) . .
C15 N9 Fe2 128.55(15) . .
N10 N9 Fe2 120.08(13) . .
C14 N8 N7 112.90(18) . .
C14 N8 B2 130.93(18) . .
N7 N8 B2 115.88(16) . .
C3 N3 N4 110.55(18) . .
C3 N3 Fe1 127.58(15) . .
N4 N3 Fe1 120.47(14) . .
C16 N10 N9 112.94(18) . .
C16 N10 B2 128.92(18) . .
N9 N10 B2 117.81(17) . .
C5 N5 N6 110.82(19) . .
C5 N5 Fe1 130.39(16) . .
N6 N5 Fe1 118.78(14) . .
C6 N6 N5 112.81(19) . .
C6 N6 B1 126.77(19) . .
N5 N6 B1 120.41(18) . .
C2 N2 N1 113.14(18) . .
C2 N2 B1 129.95(19) . .
N1 N2 B1 116.35(17) . .
C18 N12 N11 112.88(18) . .
C18 N12 B2 127.13(18) . .
N11 N12 B2 119.98(17) . .
C4 N4 N3 113.05(19) . .
C4 N4 B1 129.02(19) . .
N3 N4 B1 117.38(17) . .
N1 C1 P1 116.29(17) . .
N1 C1 H1 121.8 . .
P1 C1 H1 121.9 . .
N7 C13 P4 116.18(16) . .
N7 C13 H13 121.8 . .
P4 C13 H13 122.0 . .
N3 C3 P2 115.98(17) . .
N3 C3 H3 122.0 . .
P2 C3 H3 122.1 . .
C9 C8 C7 122.1(2) . .
C9 C8 H8 119.1 . .
C7 C8 H8 118.8 . .
N8 C14 P4 114.54(16) . .
N8 C14 H14 122.7 . .
P4 C14 H14 122.8 . .
N12 C18 P6 114.72(17) . .
N12 C18 H18 122.6 . .
P6 C18 H18 122.7 . .
C23 C24 C19 122.0(2) . .
C23 C24 H24 119.0 . .
C19 C24 H24 119.0 . .
N5 C5 P3 115.94(18) . .
N5 C5 H5 122.1 . .
P3 C5 H5 122.0 . .
C21 C22 C23 119.6(2) . .
C21 C22 H22 120.3 . .
C23 C22 H22 120.0 . .
N11 C17 P6 115.96(17) . .
N11 C17 H17 122.0 . .
P6 C17 H17 122.0 . .
N9 C15 P5 116.19(16) . .
N9 C15 H15 121.9 . .
P5 C15 H15 122.0 . .
C21 C20 C19 121.9(2) . .
C21 C20 H20 119.1 . .
C19 C20 H20 119.0 . .
C11 C12 C7 122.1(2) . .
C11 C12 H12 119.1 . .
C7 C12 H12 118.8 . .
C10 C11 C12 120.3(2) . .
C10 C11 H11 119.9 . .
C12 C11 H11 119.8 . .
C20 C19 C24 116.3(2) . .
C20 C19 B2 123.9(2) . .
C24 C19 B2 119.08(19) . .
N10 C16 P5 115.02(16) . .
N10 C16 H16 122.5 . .
P5 C16 H16 122.5 . .
C22 C21 C20 120.1(2) . .
C22 C21 H21 119.9 . .
C20 C21 H21 120.0 . .
N4 C4 P2 114.45(17) . .
N4 C4 H4 122.7 . .
P2 C4 H4 122.8 . .
N2 C2 P1 114.62(17) . .
N2 C2 H2 122.7 . .
P1 C2 H2 122.7 . .
C11 C10 C9 119.1(2) . .
C11 C10 H10 120.5 . .
C9 C10 H10 120.4 . .
C22 C23 C24 119.9(2) . .
C22 C23 H23 120.0 . .
C24 C23 H23 120.1 . .
C10 C9 C8 120.3(2) . .
C10 C9 H9 120.0 . .
C8 C9 H9 119.7 . .
N6 C6 P3 114.73(18) . .
N6 C6 H6 122.7 . .
P3 C6 H6 122.6 . .
N4 B1 N6 108.27(18) . .
N4 B1 N2 102.96(18) . .
N6 B1 N2 107.89(17) . .
N4 B1 C7 114.13(18) . .
N6 B1 C7 107.53(19) . .
N2 B1 C7 115.72(18) . .
N10 B2 N12 108.58(17) . .
N10 B2 N8 103.61(17) . .
N12 B2 N8 107.17(17) . .
N10 B2 C19 113.17(18) . .
N12 B2 C19 107.20(17) . .
N8 B2 C19 116.76(17) . .
C33 C32 C37 118.9(3) . .
C33 C32 C38 121.3(3) . .
C37 C32 C38 119.8(3) . .
C32 C33 C34 121.7(3) . .
C32 C33 H33 119.3 . .
C34 C33 H33 119.0 . .
C29 C30 C25 121.8(3) . .
C29 C30 H30 119.0 . .
C25 C30 H30 119.2 . .
C32 C37 C36 119.4(3) . .
C32 C37 H37 120.2 . .
C36 C37 H37 120.3 . .
C27 C26 C25 121.2(3) . .
C27 C26 H26 119.1 . .
C25 C26 H26 119.7 . .
C29 C28 C27 118.0(4) . .
C29 C28 H28 121.1 . .
C27 C28 H28 120.9 . .
C35 C36 C37 119.2(3) . .
C35 C36 H36 120.6 . .
C37 C36 H36 120.3 . .
C26 C25 C30 117.9(4) . .
C26 C25 C31 120.2(3) . .
C30 C25 C31 122.0(3) . .
C25 C31 H31A 109.2 . .
C25 C31 H31B 109.6 . .
H31A C31 H31B 109.5 . .
C25 C31 H31C 109.7 . .
H31A C31 H31C 109.5 . .
H31B C31 H31C 109.5 . .
C30 C29 C28 120.0(4) . .
C30 C29 H29 120.0 . .
C28 C29 H29 120.0 . .
C32 C38 H38A 109.6 . .
C32 C38 H38B 109.4 . .
H38A C38 H38B 109.5 . .
C32 C38 H38C 109.3 . .
H38A C38 H38C 109.5 . .
H38B C38 H38C 109.5 . .
C34 C35 C36 119.9(3) . .
C34 C35 H35 120.1 . .
C36 C35 H35 120.0 . .
C35 C34 C33 120.9(4) . .
C35 C34 H34 119.4 . .
C33 C34 H34 119.6 . .
C26 C27 C28 121.2(3) . .
C26 C27 H27 119.4 . .
C28 C27 H27 119.4 . .

loop_
_geom_bond_atom_site_label_1
_geom_bond_atom_site_label_2
_geom_bond_distance
_geom_bond_site_symmetry_2
Fe1 N5 1.941(2) .
Fe1 N5 1.941(2) 2
Fe1 N3 1.9719(18) 2
Fe1 N3 1.9719(18) .
Fe1 N1 1.9794(18) .
Fe1 N1 1.9794(18) 2
Fe2 N11 1.9492(18) .
Fe2 N11 1.9493(18) 2_566
Fe2 N7 1.9726(18) .
Fe2 N7 1.9726(18) 2_566
Fe2 N9 1.9734(18) 2_566
Fe2 N9 1.9734(18) .
P5 C16 1.724(2) .
P5 C15 1.745(2) .
P6 C18 1.724(2) .
P6 C17 1.745(2) .
P4 C14 1.724(2) .
P4 C13 1.742(2) .
P1 C2 1.725(2) .
P1 C1 1.741(2) .
P3 C6 1.722(3) .
P3 C5 1.744(3) .
P2 C4 1.723(3) .
P2 C3 1.744(2) .
C7 C8 1.398(3) .
C7 C12 1.404(3) .
C7 B1 1.604(3) .
N7 C13 1.325(3) .
N7 N8 1.369(2) .
N11 C17 1.324(3) .
N11 N12 1.362(2) .
N1 C1 1.325(3) .
N1 N2 1.368(3) .
N9 C15 1.330(3) .
N9 N10 1.371(2) .
N8 C14 1.345(3) .
N8 B2 1.573(3) .
N3 C3 1.326(3) .
N3 N4 1.369(3) .
N10 C16 1.338(3) .
N10 B2 1.563(3) .
N5 C5 1.326(3) .
N5 N6 1.364(3) .
N6 C6 1.345(3) .
N6 B1 1.567(3) .
N2 C2 1.338(3) .
N2 B1 1.569(3) .
N12 C18 1.342(3) .
N12 B2 1.571(3) .
N4 C4 1.345(3) .
N4 B1 1.563(3) .
C1 H1 0.9300 .
C13 H13 0.9300 .
C3 H3 0.9299 .
C8 C9 1.389(3) .
C8 H8 0.9300 .
C14 H14 0.9301 .
C18 H18 0.9300 .
C24 C23 1.391(3) .
C24 C19 1.405(3) .
C24 H24 0.9300 .
C5 H5 0.9300 .
C22 C21 1.381(4) .
C22 C23 1.381(3) .
C22 H22 0.9300 .
C17 H17 0.9296 .
C15 H15 0.9299 .
C20 C21 1.392(3) .
C20 C19 1.397(3) .
C20 H20 0.9300 .
C12 C11 1.386(3) .
C12 H12 0.9301 .
C11 C10 1.383(4) .
C11 H11 0.9300 .
C19 B2 1.608(3) .
C16 H16 0.9301 .
C21 H21 0.9300 .
C4 H4 0.9299 .
C2 H2 0.9299 .
C10 C9 1.386(4) .
C10 H10 0.9300 .
C23 H23 0.9300 .
C9 H9 0.9302 .
C6 H6 0.9300 .
C32 C33 1.355(5) .
C32 C37 1.392(4) .
C32 C38 1.511(4) .
C33 C34 1.357(5) .
C33 H33 0.9299 .
C30 C29 1.374(6) .
C30 C25 1.390(5) .
C30 H30 0.9300 .
C37 C36 1.403(5) .
C37 H37 0.9300 .
C26 C27 1.350(5) .
C26 C25 1.384(4) .
C26 H26 0.9300 .
C28 C29 1.384(5) .
C28 C27 1.410(5) .
C28 H28 0.9300 .
C36 C35 1.385(5) .
C36 H36 0.9303 .
C25 C31 1.482(5) .
C31 H31A 0.9600 .
C31 H31B 0.9600 .
C31 H31C 0.9600 .
C29 H29 0.9300 .
C38 H38A 0.9600 .
C38 H38B 0.9599 .
C38 H38C 0.9601 .
C35 C34 1.349(5) .
C35 H35 0.9300 .
C34 H34 0.9300 .
C27 H27 0.9299 .
